data_1543040
loop_
_publ_author_name
'Mague, Joel T.'
'Mohamed, Shaaban K.'
'Akkurt, Mehmet'
'Ahmed, Gamal A.-W.'
'Albayati, Mustafa R.'

_publ_section_title
;
 5-Acetyl-2-{[(1<i>H</i>-benzimidazol-2-yl)methyl]sulfanyl}-4-(4-methoxyphenyl)-6-methylpyridine-3-carbonitrile
;
_journal_coeditor_code SJ4017
_journal_issue 4
_journal_name_full IUCrData
_journal_page_first x160492
_journal_paper_doi 10.1107/S2414314616004922
_journal_volume 1
_journal_year 2016
_chemical_formula_iupac 'C24 H20 N4 O2 S'
_chemical_formula_moiety 'C24 H20 N4 O2 S'
_chemical_formula_sum 'C24 H20 N4 O2 S'
_chemical_formula_weight 428.50
_chemical_name_systematic
5-Acetyl-2-{[(1<i>H</i>-benzimidazol-2-yl)methyl]sulfanyl}-4-(4-methoxyphenyl)-6-methylpyridine-3-carbonitrile
_space_group_crystal_system orthorhombic
_space_group_IT_number 61
_space_group_name_Hall '-P 2ac 2ab'
_space_group_name_H-M_alt 'P b c a'
_symmetry_space_group_name_Hall '-P 2ac 2ab'
_symmetry_space_group_name_H-M 'P b c a'
_atom_sites_solution_hydrogens mixed
_atom_sites_solution_primary direct
_atom_sites_solution_secondary difmap
_audit_creation_method SHELXL-2014/7
_cell_angle_alpha 90
_cell_angle_beta 90
_cell_angle_gamma 90
_cell_formula_units_Z 8
_cell_length_a 9.8513(2)
_cell_length_b 15.0619(2)
_cell_length_c 28.9310(4)
_cell_measurement_reflns_used 9822
_cell_measurement_temperature 150(2)
_cell_measurement_theta_max 74.3854
_cell_measurement_theta_min 4.2375
_cell_volume 4292.76(12)
_computing_cell_refinement
;
<i>SAINT</i> (Bruker, 2015)
;
_computing_data_collection
;
<i>APEX2</i> (Bruker, 2015)
;
_computing_data_reduction
;
<i>SAINT</i>  (Bruker, 2015)
;
_computing_molecular_graphics
;
<i>DIAMOND</i> (Brandenburg & Putz, 2012)
;
_computing_publication_material
;
<i>SHELXTL</i> (Sheldrick, 2008)
;
_computing_structure_refinement
;
<i>SHELXL</i> (Sheldrick, 2015b)
;
_computing_structure_solution
;
<i>SHELXT</i> (Sheldrick, 2015a)
;
_diffrn_ambient_temperature 150(2)
_diffrn_detector_area_resol_mean 10.4167
_diffrn_measured_fraction_theta_full 0.992
_diffrn_measured_fraction_theta_max 0.975
_diffrn_measurement_device_type 'Bruker D8 VENTURE PHOTON 100 CMOS'
_diffrn_measurement_method '\w scans'
_diffrn_radiation_monochromator mirror
_diffrn_radiation_type CuK\a
_diffrn_radiation_wavelength 1.54178
_diffrn_reflns_av_R_equivalents 0.0373
_diffrn_reflns_limit_h_max 11
_diffrn_reflns_limit_h_min -11
_diffrn_reflns_limit_k_max 15
_diffrn_reflns_limit_k_min -17
_diffrn_reflns_limit_l_max 36
_diffrn_reflns_limit_l_min -36
_diffrn_reflns_number 31421
_diffrn_reflns_theta_full 70.000
_diffrn_reflns_theta_max 74.535
_diffrn_reflns_theta_min 3.055
_exptl_absorpt_coefficient_mu 1.573
_exptl_absorpt_correction_T_max 0.92
_exptl_absorpt_correction_T_min 0.79
_exptl_absorpt_correction_type multi-scan
_exptl_absorpt_process_details
;
(<i>SADABS</i>; Bruker, 2015)
;
_exptl_crystal_colour colourless
_exptl_crystal_density_diffrn 1.326
_exptl_crystal_density_method 'not measured'
_exptl_crystal_description plate
_exptl_crystal_F_000 1792
_exptl_crystal_size_max 0.243
_exptl_crystal_size_mid 0.145
_exptl_crystal_size_min 0.056
_refine_diff_density_max 0.222
_refine_diff_density_min -0.400
_refine_ls_extinction_coef 0.00051(6)
_refine_ls_extinction_expression Fc^*^=kFc[1+0.001xFc^2^\l^3^/sin(2\q)]^-1/4^
_refine_ls_extinction_method
;
SHELXL2014 (Sheldrick 2015b)
;
_refine_ls_goodness_of_fit_ref 1.023
_refine_ls_hydrogen_treatment mixed
_refine_ls_matrix_type full
_refine_ls_number_parameters 288
_refine_ls_number_reflns 4292
_refine_ls_number_restraints 0
_refine_ls_restrained_S_all 1.023
_refine_ls_R_factor_all 0.0393
_refine_ls_R_factor_gt 0.0339
_refine_ls_shift/su_max 0.001
_refine_ls_shift/su_mean 0.000
_refine_ls_structure_factor_coef Fsqd
_refine_ls_weighting_details 'w=1/[\s^2^(Fo^2^)+(0.0459P)^2^+1.5046P] where P=(Fo^2^+2Fc^2^)/3'
_refine_ls_weighting_scheme calc
_refine_ls_wR_factor_gt 0.0869
_refine_ls_wR_factor_ref 0.0909
_reflns_number_gt 3787
_reflns_number_total 4292
_reflns_threshold_expression 'I > 2\s(I)'
_cod_data_source_file sj4017sup1.cif
_cod_data_source_block I
_cod_database_code 1543040
_shelx_space_group_comment
;
The symmetry employed for this shelxl refinement is uniquely defined
by the following loop, which should always be used as a source of
symmetry information in preference to the above space-group names.
They are only intended as comments.
;
_shelx_estimated_absorpt_t_min 0.701
_shelx_estimated_absorpt_t_max 0.917

loop_
_space_group_symop_operation_xyz
'x, y, z'
'-x+1/2, -y, z+1/2'
'-x, y+1/2, -z+1/2'
'x+1/2, -y+1/2, -z'
'-x, -y, -z'
'x-1/2, y, -z-1/2'
'x, -y-1/2, z-1/2'
'-x-1/2, y-1/2, z'

loop_
_atom_site_type_symbol
_atom_site_label
_atom_site_fract_x
_atom_site_fract_y
_atom_site_fract_z
_atom_site_U_iso_or_equiv
_atom_site_adp_type
_atom_site_calc_flag
_atom_site_occupancy
S S1 -0.00897(3) 0.77846(3) 0.34587(2) 0.03530(11) Uani d 1
O O1 0.66262(11) 0.84216(8) 0.36572(5) 0.0513(3) Uani d 1
O O2 0.59674(11) 0.57979(7) 0.55315(3) 0.0394(3) Uani d 1
N N1 0.23056(12) 0.85965(8) 0.33336(4) 0.0321(3) Uani d 1
N N2 0.08106(13) 0.62965(9) 0.43416(5) 0.0455(3) Uani d 1
N N3 0.12589(12) 0.71895(8) 0.24456(4) 0.0309(3) Uani d 1
H H3A 0.208(2) 0.7306(12) 0.2581(6) 0.051(5) Uiso d 1
N N4 -0.09632(11) 0.71505(8) 0.22875(4) 0.0293(2) Uani d 1
C C1 0.16353(14) 0.79895(9) 0.35781(4) 0.0296(3) Uani d 1
C C2 0.22340(13) 0.75185(9) 0.39439(5) 0.0287(3) Uani d 1
C C3 0.35819(13) 0.76988(8) 0.40657(5) 0.0283(3) Uani d 1
C C4 0.42723(13) 0.83401(9) 0.38087(5) 0.0298(3) Uani d 1
C C5 0.36018(14) 0.87725(9) 0.34441(5) 0.0316(3) Uani d 1
C C6 0.42829(16) 0.94884(11) 0.31656(6) 0.0425(4) Uani d 1
H H6A 0.3670 0.9688 0.2920 0.064 Uiso calc 1
H H6B 0.5118 0.9253 0.3028 0.064 Uiso calc 1
H H6C 0.4505 0.9990 0.3368 0.064 Uiso calc 1
C C7 0.57174(14) 0.85996(9) 0.39216(5) 0.0355(3) Uani d 1
C C8 0.59363(16) 0.91238(11) 0.43550(6) 0.0453(4) Uani d 1
H H8A 0.6909 0.9236 0.4396 0.068 Uiso calc 1
H H8B 0.5591 0.8788 0.4620 0.068 Uiso calc 1
H H8C 0.5452 0.9691 0.4332 0.068 Uiso calc 1
C C9 0.14601(14) 0.68374(9) 0.41719(5) 0.0332(3) Uani d 1
C C10 0.42457(13) 0.72017(8) 0.44466(5) 0.0284(3) Uani d 1
C C11 0.54249(14) 0.67169(9) 0.43662(5) 0.0300(3) Uani d 1
H H11 0.5826 0.6722 0.4068 0.036 Uiso calc 1
C C12 0.60228(13) 0.62245(9) 0.47188(5) 0.0314(3) Uani d 1
H H12 0.6812 0.5881 0.4659 0.038 Uiso calc 1
C C13 0.54578(14) 0.62381(9) 0.51590(5) 0.0308(3) Uani d 1
C C14 0.42925(14) 0.67349(9) 0.52454(5) 0.0324(3) Uani d 1
H H14 0.3917 0.6752 0.5548 0.039 Uiso calc 1
C C15 0.36845(14) 0.72015(9) 0.48920(5) 0.0312(3) Uani d 1
H H15 0.2876 0.7527 0.4951 0.037 Uiso calc 1
C C16 0.71090(17) 0.52355(10) 0.54614(6) 0.0424(4) Uani d 1
H H16A 0.6868 0.4763 0.5244 0.064 Uiso calc 1
H H16B 0.7382 0.4973 0.5757 0.064 Uiso calc 1
H H16C 0.7863 0.5584 0.5335 0.064 Uiso calc 1
C C17 -0.02451(15) 0.82366(10) 0.28796(5) 0.0354(3) Uani d 1
H H17A -0.1168 0.8483 0.2836 0.042 Uiso calc 1
H H17B 0.0416 0.8726 0.2839 0.042 Uiso calc 1
C C18 0.00095(13) 0.75384(9) 0.25283(5) 0.0289(3) Uani d 1
C C19 0.10824(13) 0.65117(9) 0.21295(5) 0.0297(3) Uani d 1
C C20 0.19937(15) 0.59179(10) 0.19302(5) 0.0382(3) Uani d 1
H H20 0.2938 0.5939 0.1996 0.046 Uiso calc 1
C C21 0.14543(17) 0.52975(10) 0.16320(5) 0.0416(4) Uani d 1
H H21 0.2043 0.4879 0.1489 0.050 Uiso calc 1
C C22 0.00667(17) 0.52663(10) 0.15334(5) 0.0393(3) Uani d 1
H H22 -0.0265 0.4827 0.1327 0.047 Uiso calc 1
C C23 -0.08347(15) 0.58610(10) 0.17298(5) 0.0345(3) Uani d 1
H H23 -0.1777 0.5840 0.1661 0.041 Uiso calc 1
C C24 -0.03096(13) 0.64929(9) 0.20332(4) 0.0277(3) Uani d 1

loop_
_atom_site_aniso_label
_atom_site_aniso_U_11
_atom_site_aniso_U_22
_atom_site_aniso_U_33
_atom_site_aniso_U_12
_atom_site_aniso_U_13
_atom_site_aniso_U_23
S1 0.02532(18) 0.0480(2) 0.03263(19) 0.00303(13) -0.00383(13) -0.00463(14)
O1 0.0310(6) 0.0510(7) 0.0721(8) -0.0016(5) 0.0109(5) -0.0021(6)
O2 0.0453(6) 0.0365(6) 0.0364(5) 0.0089(4) -0.0109(4) -0.0001(4)
N1 0.0295(6) 0.0365(6) 0.0303(5) 0.0066(5) 0.0001(5) -0.0021(5)
N2 0.0356(7) 0.0373(7) 0.0637(9) -0.0027(6) -0.0052(6) 0.0071(6)
N3 0.0204(6) 0.0363(6) 0.0359(6) 0.0033(4) -0.0025(4) -0.0043(5)
N4 0.0225(5) 0.0344(6) 0.0310(5) 0.0030(4) -0.0022(4) -0.0015(5)
C1 0.0272(7) 0.0320(7) 0.0296(6) 0.0052(5) -0.0016(5) -0.0067(5)
C2 0.0271(7) 0.0265(6) 0.0326(6) 0.0032(5) -0.0016(5) -0.0042(5)
C3 0.0270(7) 0.0255(7) 0.0324(6) 0.0041(5) -0.0021(5) -0.0047(5)
C4 0.0266(7) 0.0287(7) 0.0341(7) 0.0030(5) -0.0011(5) -0.0029(5)
C5 0.0302(7) 0.0316(7) 0.0330(7) 0.0052(5) 0.0012(5) -0.0020(5)
C6 0.0398(8) 0.0447(9) 0.0430(8) 0.0019(7) 0.0034(7) 0.0088(7)
C7 0.0279(7) 0.0285(7) 0.0500(8) 0.0018(5) -0.0028(6) 0.0055(6)
C8 0.0347(8) 0.0413(9) 0.0600(10) -0.0014(6) -0.0149(7) -0.0053(7)
C9 0.0271(7) 0.0307(7) 0.0419(7) 0.0036(5) -0.0049(6) -0.0029(6)
C10 0.0259(7) 0.0244(7) 0.0349(7) 0.0001(5) -0.0052(5) -0.0030(5)
C11 0.0283(7) 0.0277(7) 0.0340(6) 0.0006(5) -0.0026(5) -0.0041(5)
C12 0.0267(6) 0.0277(7) 0.0397(7) 0.0030(5) -0.0063(5) -0.0060(5)
C13 0.0327(7) 0.0251(7) 0.0345(7) -0.0011(5) -0.0086(5) -0.0021(5)
C14 0.0330(7) 0.0311(7) 0.0332(7) -0.0012(5) -0.0019(5) -0.0041(5)
C15 0.0273(7) 0.0293(7) 0.0369(7) 0.0021(5) -0.0024(5) -0.0044(5)
C16 0.0447(9) 0.0339(8) 0.0486(9) 0.0090(6) -0.0169(7) -0.0021(6)
C17 0.0309(7) 0.0395(8) 0.0358(7) 0.0107(6) -0.0077(6) -0.0061(6)
C18 0.0217(6) 0.0348(7) 0.0304(6) 0.0046(5) -0.0026(5) 0.0006(5)
C19 0.0262(6) 0.0310(7) 0.0319(6) 0.0021(5) 0.0016(5) 0.0013(5)
C20 0.0304(7) 0.0409(8) 0.0433(8) 0.0094(6) 0.0047(6) -0.0003(6)
C21 0.0503(9) 0.0339(8) 0.0405(8) 0.0109(7) 0.0088(7) -0.0003(6)
C22 0.0545(10) 0.0286(7) 0.0346(7) -0.0036(6) 0.0012(6) -0.0016(6)
C23 0.0342(7) 0.0342(7) 0.0352(7) -0.0055(6) -0.0019(6) 0.0020(6)
C24 0.0255(6) 0.0287(7) 0.0288(6) 0.0010(5) 0.0020(5) 0.0027(5)

loop_
_atom_type_symbol
_atom_type_description
_atom_type_scat_dispersion_real
_atom_type_scat_dispersion_imag
_atom_type_scat_source
C C 0.0181 0.0091 'International Tables Vol C Tables 4.2.6.8 and 6.1.1.4'
H H 0.0000 0.0000 'International Tables Vol C Tables 4.2.6.8 and 6.1.1.4'
N N 0.0311 0.0180 'International Tables Vol C Tables 4.2.6.8 and 6.1.1.4'
O O 0.0492 0.0322 'International Tables Vol C Tables 4.2.6.8 and 6.1.1.4'
S S 0.3331 0.5567 'International Tables Vol C Tables 4.2.6.8 and 6.1.1.4'

loop_
_geom_angle_atom_site_label_1
_geom_angle_atom_site_label_2
_geom_angle_atom_site_label_3
_geom_angle
C1 S1 C17 101.35(7)
C13 O2 C16 117.95(12)
C1 N1 C5 118.73(12)
C18 N3 C19 106.75(11)
C18 N3 H3A 130.7(12)
C19 N3 H3A 122.3(12)
C18 N4 C24 104.95(11)
N1 C1 C2 122.62(12)
N1 C1 S1 119.65(10)
C2 C1 S1 117.69(11)
C3 C2 C1 119.35(13)
C3 C2 C9 121.70(12)
C1 C2 C9 118.91(12)
C4 C3 C2 117.52(12)
C4 C3 C10 122.00(12)
C2 C3 C10 120.46(12)
C3 C4 C5 119.45(12)
C3 C4 C7 121.51(12)
C5 C4 C7 119.02(12)
N1 C5 C4 122.31(13)
N1 C5 C6 115.99(12)
C4 C5 C6 121.66(13)
C5 C6 H6A 109.5
C5 C6 H6B 109.5
H6A C6 H6B 109.5
C5 C6 H6C 109.5
H6A C6 H6C 109.5
H6B C6 H6C 109.5
O1 C7 C8 122.73(14)
O1 C7 C4 120.25(14)
C8 C7 C4 116.92(13)
C7 C8 H8A 109.5
C7 C8 H8B 109.5
H8A C8 H8B 109.5
C7 C8 H8C 109.5
H8A C8 H8C 109.5
H8B C8 H8C 109.5
N2 C9 C2 177.63(16)
C11 C10 C15 118.86(12)
C11 C10 C3 120.55(12)
C15 C10 C3 120.58(12)
C10 C11 C12 120.68(13)
C10 C11 H11 119.7
C12 C11 H11 119.7
C13 C12 C11 119.62(13)
C13 C12 H12 120.2
C11 C12 H12 120.2
O2 C13 C12 124.79(13)
O2 C13 C14 115.05(12)
C12 C13 C14 120.16(12)
C15 C14 C13 119.94(13)
C15 C14 H14 120.0
C13 C14 H14 120.0
C14 C15 C10 120.71(13)
C14 C15 H15 119.6
C10 C15 H15 119.6
O2 C16 H16A 109.5
O2 C16 H16B 109.5
H16A C16 H16B 109.5
O2 C16 H16C 109.5
H16A C16 H16C 109.5
H16B C16 H16C 109.5
C18 C17 S1 110.62(10)
C18 C17 H17A 109.5
S1 C17 H17A 109.5
C18 C17 H17B 109.5
S1 C17 H17B 109.5
H17A C17 H17B 108.1
N4 C18 N3 113.14(12)
N4 C18 C17 123.51(12)
N3 C18 C17 123.20(12)
N3 C19 C20 131.89(13)
N3 C19 C24 105.67(11)
C20 C19 C24 122.44(13)
C21 C20 C19 116.50(14)
C21 C20 H20 121.8
C19 C20 H20 121.8
C20 C21 C22 121.85(14)
C20 C21 H21 119.1
C22 C21 H21 119.1
C23 C22 C21 121.49(14)
C23 C22 H22 119.3
C21 C22 H22 119.3
C22 C23 C24 117.55(13)
C22 C23 H23 121.2
C24 C23 H23 121.2
N4 C24 C23 130.31(12)
N4 C24 C19 109.49(11)
C23 C24 C19 120.17(13)

loop_
_geom_bond_atom_site_label_1
_geom_bond_atom_site_label_2
_geom_bond_distance
S1 C1 1.7614(14)
S1 C17 1.8149(15)
O1 C7 1.2076(19)
O2 C13 1.3613(16)
O2 C16 1.4224(18)
N1 C1 1.3314(18)
N1 C5 1.3427(18)
N2 C9 1.146(2)
N3 C18 1.3596(17)
N3 C19 1.3815(18)
N3 H3A 0.92(2)
N4 C18 1.3209(18)
N4 C24 1.3917(17)
C1 C2 1.4039(19)
C2 C3 1.4004(19)
C2 C9 1.438(2)
C3 C4 1.3958(19)
C3 C10 1.4841(18)
C4 C5 1.4046(19)
C4 C7 1.5120(19)
C5 C6 1.504(2)
C6 H6A 0.9800
C6 H6B 0.9800
C6 H6C 0.9800
C7 C8 1.497(2)
C8 H8A 0.9800
C8 H8B 0.9800
C8 H8C 0.9800
C10 C11 1.3917(19)
C10 C15 1.4021(19)
C11 C12 1.3920(19)
C11 H11 0.9500
C12 C13 1.390(2)
C12 H12 0.9500
C13 C14 1.393(2)
C14 C15 1.378(2)
C14 H14 0.9500
C15 H15 0.9500
C16 H16A 0.9800
C16 H16B 0.9800
C16 H16C 0.9800
C17 C18 1.4838(19)
C17 H17A 0.9900
C17 H17B 0.9900
C19 C20 1.3922(19)
C19 C24 1.3995(18)
C20 C21 1.378(2)
C20 H20 0.9500
C21 C22 1.397(2)
C21 H21 0.9500
C22 C23 1.383(2)
C22 H22 0.9500
C23 C24 1.3942(19)
C23 H23 0.9500

loop_
_geom_hbond_atom_site_label_D
_geom_hbond_atom_site_label_H
_geom_hbond_atom_site_label_A
_geom_hbond_site_symmetry_A
_geom_hbond_distance_DH
_geom_hbond_distance_HA
_geom_hbond_distance_DA
_geom_hbond_angle_DHA
N3 H3A N4 6_656 0.92(2) 1.98(2) 2.8441(16) 157.1(17)

loop_
_geom_torsion_atom_site_label_1
_geom_torsion_atom_site_label_2
_geom_torsion_atom_site_label_3
_geom_torsion_atom_site_label_4
_geom_torsion
C5 N1 C1 C2 -0.72(19)
C5 N1 C1 S1 176.93(10)
C17 S1 C1 N1 19.43(12)
C17 S1 C1 C2 -162.81(10)
N1 C1 C2 C3 1.2(2)
S1 C1 C2 C3 -176.50(10)
N1 C1 C2 C9 -176.39(12)
S1 C1 C2 C9 5.92(17)
C1 C2 C3 C4 -0.78(18)
C9 C2 C3 C4 176.73(12)
C1 C2 C3 C10 -179.13(12)
C9 C2 C3 C10 -1.62(19)
C2 C3 C4 C5 -0.01(19)
C10 C3 C4 C5 178.31(12)
C2 C3 C4 C7 178.31(12)
C10 C3 C4 C7 -3.4(2)
C1 N1 C5 C4 -0.13(19)
C1 N1 C5 C6 -177.84(12)
C3 C4 C5 N1 0.5(2)
C7 C4 C5 N1 -177.87(12)
C3 C4 C5 C6 178.07(13)
C7 C4 C5 C6 -0.3(2)
C3 C4 C7 O1 112.49(16)
C5 C4 C7 O1 -69.18(19)
C3 C4 C7 C8 -70.98(18)
C5 C4 C7 C8 107.35(16)
C4 C3 C10 C11 -56.59(18)
C2 C3 C10 C11 121.69(14)
C4 C3 C10 C15 124.37(14)
C2 C3 C10 C15 -57.35(17)
C15 C10 C11 C12 1.36(19)
C3 C10 C11 C12 -177.70(12)
C10 C11 C12 C13 -1.9(2)
C16 O2 C13 C12 -4.4(2)
C16 O2 C13 C14 176.31(12)
C11 C12 C13 O2 -178.69(12)
C11 C12 C13 C14 0.6(2)
O2 C13 C14 C15 -179.48(12)
C12 C13 C14 C15 1.2(2)
C13 C14 C15 C10 -1.7(2)
C11 C10 C15 C14 0.4(2)
C3 C10 C15 C14 179.48(12)
C1 S1 C17 C18 91.64(11)
C24 N4 C18 N3 0.80(15)
C24 N4 C18 C17 -174.81(13)
C19 N3 C18 N4 -0.81(16)
C19 N3 C18 C17 174.82(13)
S1 C17 C18 N4 103.92(14)
S1 C17 C18 N3 -71.25(16)
C18 N3 C19 C20 -178.33(15)
C18 N3 C19 C24 0.44(15)
N3 C19 C20 C21 178.13(14)
C24 C19 C20 C21 -0.5(2)
C19 C20 C21 C22 0.2(2)
C20 C21 C22 C23 0.2(2)
C21 C22 C23 C24 -0.3(2)
C18 N4 C24 C23 177.89(14)
C18 N4 C24 C19 -0.49(15)
C22 C23 C24 N4 -178.18(13)
C22 C23 C24 C19 0.0(2)
N3 C19 C24 N4 0.02(15)
C20 C19 C24 N4 178.94(12)
N3 C19 C24 C23 -178.55(12)
C20 C19 C24 C23 0.4(2)

_cod_database_fobs_code 1543040
